data_1010484
loop_
_publ_author_name
'Aminoff, G'

_publ_section_title 'Ueber die Struktur des Magnesiumhydroxides.'
_journal_coden_ASTM ZEKGAX
_journal_name_full
;
Zeitschrift fuer Kristallographie, Kristallgeometrie, Kristallphysik,
Kristallchemie (-144,1977)
;
_journal_page_first 505
_journal_page_last 509
_journal_volume 56
_journal_year 1921
_chemical_formula_structural 'Mg (O H)2'
_chemical_formula_sum 'H2 Mg O2'
_chemical_name_systematic 'Magnesium hydroxide'
_space_group_IT_number 164
_symmetry_cell_setting trigonal
_symmetry_Int_Tables_number 164
_symmetry_space_group_name_Hall '-P 3 2"'
_symmetry_space_group_name_H-M 'P -3 m 1'
_cell_angle_alpha 90
_cell_angle_beta 90
_cell_angle_gamma 120
_cell_formula_units_Z 1
_cell_length_a 3.13
_cell_length_b 3.13
_cell_length_c 4.75
_cell_volume 40.3
_cod_database_code 1010484

loop_
_symmetry_equiv_pos_as_xyz
x,y,z
-y,x-y,z
y-x,-x,z
-y,-x,z
x,x-y,z
y-x,y,z
-x,-y,-z
y,y-x,-z
x-y,x,-z
y,x,-z
-x,y-x,-z
x-y,-y,-z

loop_
_atom_site_label
_atom_site_type_symbol
_atom_site_symmetry_multiplicity
_atom_site_Wyckoff_symbol
_atom_site_fract_x
_atom_site_fract_y
_atom_site_fract_z
_atom_site_occupancy
_atom_site_attached_hydrogens
_atom_site_calc_flag
Mg1 Mg2+ 1 a 0. 0. 0. 1. 0 d
O1 O2- 2 d 0.6667 0.3333 0.2222 1. 1 d
H1 H1+ 2 d -1. -1. -1. 1. 0 dum

loop_
_atom_type_symbol
_atom_type_oxidation_number
Mg2+ 2.000
O2- -2.000
H1+ 1.000
